data_7204796
loop_
_publ_author_name
'Christer B. Aaker\"oy'
'John Desper'
'Brian A. Helfrich'

_publ_section_title
;
 Heteromeric intermolecular interactions as synthetic tools for the
 formation of binary co-crystals
;
_journal_issue 5
_journal_name_full CrystEngComm
_journal_page_first 19
_journal_page_last 24
_journal_paper_doi 10.1039/b315181f
_journal_volume 6
_journal_year 2004
_chemical_formula_moiety
;
(C7 H5 N O4) (C6 H6 N2 O)
;
_chemical_formula_sum 'C13 H11 N3 O5'
_chemical_formula_weight 289.25
_chemical_melting_point 161.0(10)
_chemical_name_common '3-nitrobenzoic acid, isonicotinamide'
_chemical_name_systematic
;
3-nitrobenzoic acid, isonicotinamide
;
_space_group_IT_number 2
_symmetry_cell_setting triclinic
_symmetry_space_group_name_Hall '-P 1'
_symmetry_space_group_name_H-M 'P -1'
_atom_sites_solution_hydrogens geom
_atom_sites_solution_primary direct
_atom_sites_solution_secondary difmap
_audit_creation_method SHELXL-97
_cell_angle_alpha 84.149(5)
_cell_angle_beta 77.407(6)
_cell_angle_gamma 74.927(5)
_cell_formula_units_Z 2
_cell_length_a 5.9827(4)
_cell_length_b 9.1713(8)
_cell_length_c 12.1893(8)
_cell_measurement_reflns_used 1290
_cell_measurement_temperature 203(2)
_cell_measurement_theta_max 26.90
_cell_measurement_theta_min 2.30
_cell_volume 629.54(8)
_computing_cell_refinement 'Bruker SMART'
_computing_data_collection 'Bruker SMART'
_computing_data_reduction 'Bruker SHELXTL'
_computing_molecular_graphics 'Bruker SHELXTL'
_computing_publication_material 'Bruker SHELXTL'
_computing_structure_refinement 'SHELXL-97 (Sheldrick, 1997)'
_computing_structure_solution 'SHELXS-97 (Sheldrick, 1990)'
_diffrn_ambient_temperature 203(2)
_diffrn_measured_fraction_theta_full 0.893
_diffrn_measured_fraction_theta_max 0.893
_diffrn_measurement_device_type 'CCD area detector'
_diffrn_measurement_method 'phi and omega scans'
_diffrn_radiation_monochromator graphite
_diffrn_radiation_source 'fine-focus sealed tube'
_diffrn_radiation_type MoK\a
_diffrn_radiation_wavelength 0.71073
_diffrn_reflns_av_R_equivalents 0.0467
_diffrn_reflns_av_sigmaI/netI 0.1158
_diffrn_reflns_limit_h_max 7
_diffrn_reflns_limit_h_min -7
_diffrn_reflns_limit_k_max 11
_diffrn_reflns_limit_k_min -11
_diffrn_reflns_limit_l_max 15
_diffrn_reflns_limit_l_min -14
_diffrn_reflns_number 4649
_diffrn_reflns_theta_full 28.27
_diffrn_reflns_theta_max 28.27
_diffrn_reflns_theta_min 1.71
_exptl_absorpt_coefficient_mu 0.120
_exptl_absorpt_correction_type none
_exptl_crystal_colour colorless
_exptl_crystal_density_diffrn 1.526
_exptl_crystal_density_method 'not measured'
_exptl_crystal_description plate
_exptl_crystal_F_000 300
_exptl_crystal_size_max 0.40
_exptl_crystal_size_mid 0.20
_exptl_crystal_size_min 0.15
_refine_diff_density_max 0.250
_refine_diff_density_min -0.200
_refine_diff_density_rms 0.049
_refine_ls_extinction_coef 0.039(3)
_refine_ls_extinction_expression Fc^*^=kFc[1+0.001xFc^2^\l^3^/sin(2\q)]^-1/4^
_refine_ls_extinction_method SHELXL
_refine_ls_goodness_of_fit_ref 0.787
_refine_ls_hydrogen_treatment mixed
_refine_ls_matrix_type full
_refine_ls_number_parameters 200
_refine_ls_number_reflns 2786
_refine_ls_number_restraints 0
_refine_ls_restrained_S_all 0.787
_refine_ls_R_factor_all 0.1089
_refine_ls_R_factor_gt 0.0464
_refine_ls_shift/su_max 0.000
_refine_ls_shift/su_mean 0.000
_refine_ls_structure_factor_coef Fsqd
_refine_ls_weighting_details 'calc w=1/[\s^2^(Fo^2^)+(0.0450P)^2^+0.0000P] where P=(Fo^2^+2Fc^2^)/3'
_refine_ls_weighting_scheme calc
_refine_ls_wR_factor_gt 0.0910
_refine_ls_wR_factor_ref 0.1036
_reflns_number_gt 1306
_reflns_number_total 2786
_reflns_threshold_expression >2sigma(I)
_cod_data_source_file b315181f.txt
_cod_data_source_block 2
_cod_depositor_comments
;
The following automatic conversions were performed:
'_symmetry_cell_setting' value 'Triclinic' changed to 'triclinic'
according to '/home/adriana/struct/CIF-dictionaries/cif_core.dic'
dictionary named 'cif_core.dic' version 2.4.1 from 2010-06-29.

Automatic conversion script
Id: cif_fix_enum 1555 2011-01-17 13:19:09Z saulius 

The following automatic conversions were performed:

'_chemical_melting_point' value '160-162' was changed to '161.0(10)'
- the average value was taken and precision was estimated.

Automatic conversion script
Id: cif_fix_values 1569 2011-02-09 13:29:24Z adriana 
;
_cod_original_sg_symbol_H-M P-1
_cod_database_code 7204796

loop_
_symmetry_equiv_pos_as_xyz
'x, y, z'
'-x, -y, -z'

loop_
_atom_site_label
_atom_site_type_symbol
_atom_site_fract_x
_atom_site_fract_y
_atom_site_fract_z
_atom_site_U_iso_or_equiv
_atom_site_adp_type
_atom_site_occupancy
_atom_site_symmetry_multiplicity
_atom_site_calc_flag
_atom_site_refinement_flags
_atom_site_disorder_assembly
_atom_site_disorder_group
N11 N 0.8592(3) 0.59112(19) 0.80660(14) 0.0321(5) Uani 1 1 d . . .
C12 C 1.0926(4) 0.5508(2) 0.77232(18) 0.0349(6) Uani 1 1 d . . .
H12 H 1.1655 0.6128 0.7176 0.042 Uiso 1 1 calc R . .
C13 C 1.2313(4) 0.4221(2) 0.81358(18) 0.0308(6) Uani 1 1 d . . .
H13 H 1.3957 0.3972 0.7872 0.037 Uiso 1 1 calc R . .
C14 C 1.1282(3) 0.3298(2) 0.89378(17) 0.0264(5) Uani 1 1 d . . .
C15 C 0.8849(3) 0.3702(2) 0.92828(17) 0.0303(6) Uani 1 1 d . . .
H15 H 0.8069 0.3094 0.9818 0.036 Uiso 1 1 calc R . .
C16 C 0.7609(4) 0.5002(2) 0.88299(18) 0.0345(6) Uani 1 1 d . . .
H16 H 0.5959 0.5271 0.9073 0.041 Uiso 1 1 calc R . .
C17 C 1.2851(4) 0.1917(2) 0.93797(17) 0.0291(5) Uani 1 1 d . . .
N17 N 1.1903(3) 0.1080(2) 1.02015(16) 0.0372(5) Uani 1 1 d . . .
H17A H 1.297(4) 0.016(3) 1.0478(17) 0.045 Uiso 1 1 d . . .
H17B H 1.046(4) 0.129(2) 1.0514(18) 0.045 Uiso 1 1 d . . .
O17 O 1.4974(2) 0.15758(17) 0.89518(13) 0.0410(4) Uani 1 1 d . . .
C21 C 0.2980(3) 1.0247(2) 0.69626(17) 0.0275(5) Uani 1 1 d . . .
C22 C 0.4325(3) 1.1001(2) 0.61468(16) 0.0279(5) Uani 1 1 d . . .
H22 H 0.5977 1.0648 0.5965 0.033 Uiso 1 1 calc R . .
C23 C 0.3191(4) 1.2278(2) 0.56080(17) 0.0285(5) Uani 1 1 d . . .
C24 C 0.0777(4) 1.2825(2) 0.58342(18) 0.0348(6) Uani 1 1 d . . .
H24 H 0.0048 1.3698 0.5449 0.042 Uiso 1 1 calc R . .
C25 C -0.0536(4) 1.2061(3) 0.66374(18) 0.0367(6) Uani 1 1 d . . .
H25 H -0.2189 1.2414 0.6811 0.044 Uiso 1 1 calc R . .
C26 C 0.0549(3) 1.0784(2) 0.71898(18) 0.0341(6) Uani 1 1 d . . .
H26 H -0.0375 1.0265 0.7733 0.041 Uiso 1 1 calc R . .
C27 C 0.4115(4) 0.8868(2) 0.75727(17) 0.0299(6) Uani 1 1 d . . .
O27 O 0.6385(3) 0.83941(18) 0.71715(13) 0.0384(4) Uani 1 1 d . . .
H27 H 0.722(4) 0.732(3) 0.7580(17) 0.046 Uiso 1 1 d . . .
O28 O 0.3046(2) 0.82331(16) 0.83563(12) 0.0405(5) Uani 1 1 d . . .
N28 N 0.4617(3) 1.3090(2) 0.47545(15) 0.0358(5) Uani 1 1 d . . .
O29 O 0.6744(3) 1.25240(18) 0.45101(12) 0.0436(5) Uani 1 1 d . . .
O30 O 0.3639(3) 1.42766(18) 0.43232(14) 0.0508(5) Uani 1 1 d . . .

loop_
_atom_site_aniso_label
_atom_site_aniso_U_11
_atom_site_aniso_U_22
_atom_site_aniso_U_33
_atom_site_aniso_U_23
_atom_site_aniso_U_13
_atom_site_aniso_U_12
N11 0.0298(10) 0.0276(12) 0.0328(11) 0.0050(9) -0.0033(8) -0.0013(9)
C12 0.0330(13) 0.0351(15) 0.0326(13) 0.0069(11) -0.0011(10) -0.0092(11)
C13 0.0263(11) 0.0268(14) 0.0348(13) 0.0040(11) -0.0009(10) -0.0054(10)
C14 0.0276(11) 0.0258(13) 0.0239(12) 0.0000(10) -0.0044(9) -0.0040(10)
C15 0.0234(11) 0.0297(14) 0.0312(13) 0.0081(11) 0.0006(9) -0.0036(10)
C16 0.0264(12) 0.0356(15) 0.0345(14) 0.0024(11) 0.0008(10) -0.0024(11)
C17 0.0239(11) 0.0288(13) 0.0309(13) 0.0017(11) -0.0015(10) -0.0043(10)
N17 0.0251(10) 0.0327(13) 0.0418(13) 0.0118(10) 0.0017(9) 0.0016(9)
O17 0.0255(8) 0.0417(11) 0.0454(10) 0.0129(8) -0.0018(7) 0.0003(7)
C21 0.0288(11) 0.0271(13) 0.0242(12) -0.0017(10) -0.0028(9) -0.0043(10)
C22 0.0284(12) 0.0236(13) 0.0270(13) 0.0000(10) -0.0045(10) 0.0004(10)
C23 0.0302(12) 0.0265(13) 0.0261(12) 0.0017(10) -0.0040(9) -0.0049(10)
C24 0.0360(13) 0.0283(14) 0.0360(14) 0.0046(11) -0.0108(11) -0.0001(11)
C25 0.0249(12) 0.0399(16) 0.0415(15) -0.0005(12) -0.0065(10) -0.0016(11)
C26 0.0291(12) 0.0377(15) 0.0319(13) 0.0015(12) 0.0012(10) -0.0092(11)
C27 0.0264(12) 0.0280(14) 0.0308(13) 0.0018(11) -0.0022(10) -0.0029(10)
O27 0.0287(8) 0.0328(10) 0.0417(9) 0.0122(8) 0.0004(7) 0.0019(7)
O28 0.0352(9) 0.0374(10) 0.0385(10) 0.0116(8) 0.0044(7) -0.0054(8)
N28 0.0390(12) 0.0299(13) 0.0351(12) 0.0036(10) -0.0074(9) -0.0047(10)
O29 0.0341(9) 0.0459(11) 0.0427(10) 0.0112(8) 0.0003(8) -0.0074(8)
O30 0.0518(10) 0.0322(11) 0.0602(12) 0.0205(9) -0.0119(9) -0.0038(9)

loop_
_atom_type_symbol
_atom_type_description
_atom_type_scat_dispersion_real
_atom_type_scat_dispersion_imag
_atom_type_scat_source
C C 0.0033 0.0016 'International Tables Vol C Tables 4.2.6.8 and 6.1.1.4'
H H 0.0000 0.0000 'International Tables Vol C Tables 4.2.6.8 and 6.1.1.4'
N N 0.0061 0.0033 'International Tables Vol C Tables 4.2.6.8 and 6.1.1.4'
O O 0.0106 0.0060 'International Tables Vol C Tables 4.2.6.8 and 6.1.1.4'

loop_
_geom_angle_atom_site_label_1
_geom_angle_atom_site_label_2
_geom_angle_atom_site_label_3
_geom_angle
_geom_angle_site_symmetry_1
_geom_angle_site_symmetry_3
_geom_angle_publ_flag
C16 N11 C12 117.29(18) . . ?
C16 N11 H27 123.4(8) . . ?
C12 N11 H27 119.3(8) . . ?
N11 C12 C13 122.65(19) . . ?
N11 C12 H12 118.7 . . ?
C13 C12 H12 118.7 . . ?
C12 C13 C14 119.64(19) . . ?
C12 C13 H13 120.2 . . ?
C14 C13 H13 120.2 . . ?
C13 C14 C15 117.82(19) . . ?
C13 C14 C17 118.18(18) . . ?
C15 C14 C17 124.00(18) . . ?
C16 C15 C14 118.63(19) . . ?
C16 C15 H15 120.7 . . ?
C14 C15 H15 120.7 . . ?
N11 C16 C15 123.94(19) . . ?
N11 C16 H16 118.0 . . ?
C15 C16 H16 118.0 . . ?
O17 C17 N17 121.9(2) . . ?
O17 C17 C14 119.40(18) . . ?
N17 C17 C14 118.69(18) . . ?
C17 N17 H17A 117.4(12) . . ?
C17 N17 H17B 124.2(15) . . ?
H17A N17 H17B 118.4(19) . . ?
C22 C21 C26 119.0(2) . . ?
C22 C21 C27 120.71(18) . . ?
C26 C21 C27 120.24(19) . . ?
C23 C22 C21 118.50(19) . . ?
C23 C22 H22 120.8 . . ?
C21 C22 H22 120.8 . . ?
C22 C23 C24 122.81(19) . . ?
C22 C23 N28 118.55(18) . . ?
C24 C23 N28 118.64(19) . . ?
C25 C24 C23 118.1(2) . . ?
C25 C24 H24 120.9 . . ?
C23 C24 H24 120.9 . . ?
C24 C25 C26 120.33(19) . . ?
C24 C25 H25 119.8 . . ?
C26 C25 H25 119.8 . . ?
C25 C26 C21 121.18(19) . . ?
C25 C26 H26 119.4 . . ?
C21 C26 H26 119.4 . . ?
O28 C27 O27 123.49(19) . . ?
O28 C27 C21 123.42(19) . . ?
O27 C27 C21 113.09(17) . . ?
C27 O27 H27 113.7(10) . . ?
O30 N28 O29 123.58(18) . . ?
O30 N28 C23 118.95(18) . . ?
O29 N28 C23 117.47(18) . . ?

loop_
_geom_bond_atom_site_label_1
_geom_bond_atom_site_label_2
_geom_bond_distance
_geom_bond_site_symmetry_2
_geom_bond_publ_flag
N11 C16 1.329(2) . ?
N11 C12 1.330(2) . ?
N11 H27 1.48(2) . ?
C12 C13 1.373(3) . ?
C12 H12 0.9400 . ?
C13 C14 1.376(3) . ?
C13 H13 0.9400 . ?
C14 C15 1.385(3) . ?
C14 C17 1.495(3) . ?
C15 C16 1.364(3) . ?
C15 H15 0.9400 . ?
C16 H16 0.9400 . ?
C17 O17 1.234(2) . ?
C17 N17 1.318(2) . ?
N17 H17A 0.99(2) . ?
N17 H17B 0.84(2) . ?
C21 C22 1.384(3) . ?
C21 C26 1.384(3) . ?
C21 C27 1.482(3) . ?
C22 C23 1.374(3) . ?
C22 H22 0.9400 . ?
C23 C24 1.375(3) . ?
C23 N28 1.467(2) . ?
C24 C25 1.370(3) . ?
C24 H24 0.9400 . ?
C25 C26 1.371(3) . ?
C25 H25 0.9400 . ?
C26 H26 0.9400 . ?
C27 O28 1.214(2) . ?
C27 O27 1.311(2) . ?
O27 H27 1.11(2) . ?
N28 O30 1.220(2) . ?
N28 O29 1.225(2) . ?

loop_
_geom_hbond_atom_site_label_D
_geom_hbond_atom_site_label_H
_geom_hbond_atom_site_label_A
_geom_hbond_distance_DH
_geom_hbond_distance_HA
_geom_hbond_distance_DA
_geom_hbond_angle_DHA
_geom_hbond_site_symmetry_A
O27 H27 N11 1.11(2) 1.48(2) 2.584(2) 173.9(18) .
N17 H17A O17 0.99(2) 1.91(2) 2.907(2) 178.4(19) 2_857
N17 H17B O28 0.84(2) 2.21(2) 3.040(2) 169(2) 2_667
C12 H12 O29 0.94 2.43 3.356(3) 168.0 2_776
C24 H24 O30 0.94 2.47 3.248(3) 140.1 2_586

loop_
_geom_torsion_atom_site_label_1
_geom_torsion_atom_site_label_2
_geom_torsion_atom_site_label_3
_geom_torsion_atom_site_label_4
_geom_torsion
_geom_torsion_site_symmetry_1
_geom_torsion_site_symmetry_2
_geom_torsion_site_symmetry_3
_geom_torsion_site_symmetry_4
_geom_torsion_publ_flag
C16 N11 C12 C13 -0.8(3) . . . . ?
N11 C12 C13 C14 -0.1(4) . . . . ?
C12 C13 C14 C15 1.1(3) . . . . ?
C12 C13 C14 C17 -179.2(2) . . . . ?
C13 C14 C15 C16 -1.2(3) . . . . ?
C17 C14 C15 C16 179.1(2) . . . . ?
C12 N11 C16 C15 0.6(3) . . . . ?
C14 C15 C16 N11 0.4(4) . . . . ?
C13 C14 C17 O17 -6.1(3) . . . . ?
C15 C14 C17 O17 173.6(2) . . . . ?
C13 C14 C17 N17 175.5(2) . . . . ?
C15 C14 C17 N17 -4.8(3) . . . . ?
C26 C21 C22 C23 1.3(3) . . . . ?
C27 C21 C22 C23 -179.8(2) . . . . ?
C21 C22 C23 C24 -0.9(3) . . . . ?
C21 C22 C23 N28 179.13(19) . . . . ?
C22 C23 C24 C25 0.4(4) . . . . ?
N28 C23 C24 C25 -179.66(19) . . . . ?
C23 C24 C25 C26 -0.3(3) . . . . ?
C24 C25 C26 C21 0.7(4) . . . . ?
C22 C21 C26 C25 -1.3(3) . . . . ?
C27 C21 C26 C25 179.8(2) . . . . ?
C22 C21 C27 O28 173.8(2) . . . . ?
C26 C21 C27 O28 -7.3(4) . . . . ?
C22 C21 C27 O27 -6.9(3) . . . . ?
C26 C21 C27 O27 172.04(19) . . . . ?
C22 C23 N28 O30 -175.4(2) . . . . ?
C24 C23 N28 O30 4.6(3) . . . . ?
C22 C23 N28 O29 5.0(3) . . . . ?
C24 C23 N28 O29 -174.9(2) . . . . ?

loop_
_cod_related_entry_id
_cod_related_entry_database
_cod_related_entry_code
1 ChemSpider 21149528
